data_9007456
loop_
_publ_author_name
'Leciejewicz, J.'

_publ_section_title
;
 A note on the structure of tungsten carbide
;
_journal_issue 2
_journal_name_full 'Acta Crystallographica'
_journal_page_first 200
_journal_page_last 200
_journal_paper_doi 10.1107/S0365110X6100067X
_journal_volume 14
_journal_year 1961
_chemical_formula_structural WC
_chemical_formula_sum 'C W'
_chemical_name_mineral Qusongite
_space_group_IT_number 187
_symmetry_space_group_name_Hall 'P -6 2'
_symmetry_space_group_name_H-M 'P -6 m 2'
_cell_angle_alpha 90
_cell_angle_beta 90
_cell_angle_gamma 120
_cell_length_a 2.9065
_cell_length_b 2.9065
_cell_length_c 2.8366
_cell_formula_units_Z 1
_cell_volume 20.752
_database_code_amcsd 0009247
_exptl_crystal_density_diffrn 15.672
_cod_original_formula_sum 'W C'
_cod_database_code 9007456

loop_
_space_group_symop_operation_xyz
x,y,z
x,x-y,-z
-x+y,-x,-z
-y,-x,z
-y,x-y,z
-x+y,y,-z
x,y,-z
x,x-y,z
-x+y,-x,z
-y,-x,-z
-y,x-y,-z
-x+y,y,z

loop_
_atom_site_label
_atom_site_fract_x
_atom_site_fract_y
_atom_site_fract_z
_atom_site_U_iso_or_equiv
W 0.00000 0.00000 0.00000 0.01406
C 0.66667 0.33333 0.50000 0.01406

loop_
_cod_related_entry_id
_cod_related_entry_database
_cod_related_entry_code
1 AMCSD 0009247
